data_4129494
loop_
_publ_author_name
'Foster, Jamie S.'
'\.Zurek, Justyna M'
'Almeida, Nuno M. S.'
'Hendriksen, Wouter E.'
'le Sage, Vincent A. A.'
'Lakshminarayanan, Vasudevan'
'Thompson, Amber L.'
'Banerjee, Rahul'
'Eelkema, Rienk'
'Mulvana, Helen'
'Paterson, Martin J.'
'van Esch, Jan H.'
'Lloyd, Gareth O.'

_publ_section_title
;
 Gelation Landscape Engineering Using a Multi-Reaction Supramolecular
 Hydrogelator System.
;
_journal_issue 45
_journal_name_full 'Journal of the American Chemical Society'
_journal_page_first 14236
_journal_page_last 14239
_journal_paper_doi 10.1021/jacs.5b06988
_journal_volume 137
_journal_year 2015
_chemical_absolute_configuration ad
_chemical_formula_moiety 'C27 H21 N9 O6, 3(C2 H6 O S)'
_chemical_formula_sum 'C33 H39 N9 O9 S3'
_chemical_formula_weight 801.93
_chemical_melting_point ?
_space_group_IT_number 159
_space_group_name_Hall 'P 3 -2c'
_space_group_name_H-M_alt 'P 3 1 c'
_symmetry_cell_setting trigonal
_symmetry_space_group_name_Hall 'P 3 -2c'
_symmetry_space_group_name_H-M 'P 3 1 c'
_atom_sites_solution_hydrogens difmap
_atom_sites_solution_primary other
_audit_creation_date 2015-10-01
_audit_creation_method CRYSTALS_ver_14.61_build_5555
_cell_angle_alpha 90
_cell_angle_beta 90
_cell_angle_gamma 120
_cell_formula_units_Z 2
_cell_length_a 18.241(2)
_cell_length_b 18.241(2)
_cell_length_c 6.5002(16)
_cell_measurement_reflns_used 1644
_cell_measurement_temperature 150
_cell_measurement_theta_max 74
_cell_measurement_theta_min 5
_cell_volume 1873.1(5)
_computing_cell_refinement 'CrysAlisPro, (Agilent, 2011)'
_computing_data_collection 'SuperNova, (Oxford Diffraction, 2010)'
_computing_data_reduction 'CrysAlisPro, (Agilent, 2011)'
_computing_molecular_graphics 'CAMERON (Watkin et al., 1996)'
_computing_publication_material 'CRYSTALS (Betteridge et al., 2003)'
_computing_structure_refinement 'CRYSTALS (Betteridge et al., 2003)'
_computing_structure_solution 'Superflip (Palatinus & Chapuis, 2007)'
_diffrn_ambient_temperature 150
_diffrn_measured_fraction_theta_full 0.996
_diffrn_measured_fraction_theta_max 0.963
_diffrn_measurement_device Area
_diffrn_measurement_device_type 'Oxford Diffraction SuperNova'
_diffrn_measurement_method \w
_diffrn_radiation_monochromator graphite
_diffrn_radiation_type 'Cu K\a'
_diffrn_radiation_wavelength 1.54180
_diffrn_reflns_av_R_equivalents 0.089
_diffrn_reflns_limit_h_max 20
_diffrn_reflns_limit_h_min -22
_diffrn_reflns_limit_k_max 21
_diffrn_reflns_limit_k_min -22
_diffrn_reflns_limit_l_max 7
_diffrn_reflns_limit_l_min -8
_diffrn_reflns_number 11882
_diffrn_reflns_theta_full 76.093
_diffrn_reflns_theta_max 80.098
_diffrn_reflns_theta_min 4.849
_diffrn_standards_number 0
_exptl_absorpt_coefficient_mu 2.370
_exptl_absorpt_correction_T_max 0.99
_exptl_absorpt_correction_T_min 0.52
_exptl_absorpt_correction_type multi-scan
_exptl_absorpt_process_details 'CrysAlisPro, (Agilent, 2011)'
_exptl_crystal_colour clear_pale_yellow
_exptl_crystal_density_diffrn 1.422
_exptl_crystal_density_meas ?
_exptl_crystal_density_method 'not measured'
_exptl_crystal_description needle
_exptl_crystal_F_000 840
_exptl_crystal_size_max 0.210
_exptl_crystal_size_mid 0.010
_exptl_crystal_size_min 0.005
_refine_diff_density_max 0.37
_refine_diff_density_min -0.47
_refine_ls_abs_structure_details 'Flack (1983), 1082 Friedel-pairs'
_refine_ls_abs_structure_Flack -0.05(4)
_refine_ls_extinction_method None
_refine_ls_goodness_of_fit_ref 0.9566
_refine_ls_hydrogen_treatment mixed
_refine_ls_matrix_type full
_refine_ls_number_parameters 167
_refine_ls_number_reflns 2400
_refine_ls_number_restraints 4
_refine_ls_R_factor_all 0.0791
_refine_ls_R_factor_gt 0.0601
_refine_ls_shift/su_max 0.0003066
_refine_ls_shift/su_mean 0.0000599
_refine_ls_structure_factor_coef Fsqd
_refine_ls_weighting_details
;
 Method= Modified Sheldrick 
 w=1/[\s^2^(F^2^) + ( 0.10P)^2^ + 0.65P] 
 ,where P=(max(Fo^2^,0) + 2Fc^2^)/3 
;
_refine_ls_weighting_scheme calc
_refine_ls_wR_factor_all 0.1737
_refine_ls_wR_factor_gt 0.1528
_refine_ls_wR_factor_ref 0.1737
_reflns_limit_h_max 11
_reflns_limit_h_min -11
_reflns_limit_k_max 22
_reflns_limit_k_min 0
_reflns_limit_l_max 7
_reflns_limit_l_min -8
_reflns_number_gt 1821
_reflns_number_total 2410
_reflns_threshold_expression I>2.0\s(I)
_oxford_diffrn_Wilson_B_factor 3.56
_oxford_diffrn_Wilson_scale 0.04
_oxford_refine_ls_r_factor_ref 0.0791
_oxford_refine_ls_scale 3.87(12)
_oxford_reflns_number_all 2400
_oxford_reflns_threshold_expression_ref I>-3.0\s(I)
_oxford_structure_analysis_title 021alt15
_cod_data_source_file ja5b06988_si_003.cif
_cod_data_source_block Ce
_cod_depositor_comments
;
The following automatic conversions were performed:

data item '_chemical_melting_point' value 'not measured' was changed
to '?' -- the value is undefined or not given.

data item '_atom_sites_solution_primary' value 'Other' was changed to
'other' in accordance with the
/home/saulius/struct/COD-crude-data/automatic-downloads/DataCite-retrospective/ACS/depositions/lib/dictionaries/cif_core.dic
dictionary named 'cif_core.dic' version 2.4.2 last updated on
2011-04-26.

data item '_exptl_crystal_density_meas' value 'not measured' was
changed to '?' -- the value is perceived as not measured.

Automatic conversion script
Id: cif_fix_values 6909 2019-04-08 15:41:33Z antanas 
;
_cod_original_cell_volume 1873.1(6)
_cod_original_sg_symbol_H-M 'P 3 1 c '
_cod_database_code 4129494

loop_
_symmetry_equiv_pos_as_xyz
x,y,z
-x+y,-x,z
-x,-x+y,z+1/2
y,x,z+1/2
-y,x-y,z
x-y,-y,z+1/2

loop_
_atom_site_label
_atom_site_type_symbol
_atom_site_fract_x
_atom_site_fract_y
_atom_site_fract_z
_atom_site_U_iso_or_equiv
_atom_site_occupancy
_atom_site_adp_type
_atom_site_refinement_flags_posn
C1 C 0.9107(3) 0.9477(3) 0.7071(8) 0.0344 1.0000 Uani .
C2 C 0.9488(3) 1.0366(3) 0.7067(7) 0.0341 1.0000 Uani .
O7 O 0.89737(19) 1.0696(2) 0.7002(6) 0.0409 1.0000 Uani .
C11 C 0.8204(3) 0.8970(3) 0.6902(8) 0.0370 1.0000 Uani .
N12 N 0.7852(2) 0.8158(2) 0.6717(7) 0.0389 1.0000 Uani D
N13 N 0.6991(2) 0.7713(2) 0.6419(7) 0.0391 1.0000 Uani D
C14 C 0.6615(3) 0.6874(3) 0.6036(8) 0.0360 1.0000 Uani D
O15 O 0.6998(2) 0.6477(2) 0.5980(7) 0.0468 1.0000 Uani .
C16 C 0.5685(3) 0.6447(3) 0.5627(8) 0.0382 1.0000 Uani .
C17 C 0.5214(3) 0.5566(3) 0.5642(9) 0.0457 1.0000 Uani .
C18 C 0.4362(3) 0.5163(3) 0.5198(11) 0.0524 1.0000 Uani .
N19 N 0.3942(3) 0.5564(3) 0.4684(9) 0.0553 1.0000 Uani .
C20 C 0.4407(3) 0.6406(3) 0.4703(11) 0.0580 1.0000 Uani .
C21 C 0.5257(3) 0.6867(3) 0.5115(10) 0.0500 1.0000 Uani .
S101 S 0.57928(8) 0.87730(8) 0.9333(4) 0.0558 1.0000 Uani .
O102 O 0.6287(2) 0.8757(2) 0.7483(8) 0.0587 1.0000 Uani .
C103 C 0.4967(4) 0.7701(4) 0.9756(12) 0.0685 1.0000 Uani .
C104 C 0.6390(4) 0.8863(4) 1.1554(12) 0.0653 1.0000 Uani .
H7 H 0.9202 1.1223 0.6859 0.0612 1.0000 Uiso .
H11 H 0.7865 0.9226 0.6927 0.0447 1.0000 Uiso R
H13 H 0.6690(13) 0.7946(16) 0.674(9) 0.0469 1.0000 Uiso D
H17 H 0.5484 0.5260 0.5954 0.0549 1.0000 Uiso R
H18 H 0.4055 0.4567 0.5193 0.0628 1.0000 Uiso R
H20 H 0.4123 0.6702 0.4412 0.0701 1.0000 Uiso R
H21 H 0.5532 0.7458 0.5066 0.0601 1.0000 Uiso R
H103 H 0.5218 0.7351 0.9949 0.1031 1.0000 Uiso R
H104 H 0.4606 0.7522 0.8573 0.1027 1.0000 Uiso R
H105 H 0.4659 0.7695 1.0965 0.1030 1.0000 Uiso R
H106 H 0.6484 0.8384 1.1594 0.0988 1.0000 Uiso R
H107 H 0.6078 0.8867 1.2739 0.0990 1.0000 Uiso R
H108 H 0.6923 0.9378 1.1480 0.0992 1.0000 Uiso R

loop_
_atom_site_aniso_label
_atom_site_aniso_U_11
_atom_site_aniso_U_22
_atom_site_aniso_U_33
_atom_site_aniso_U_23
_atom_site_aniso_U_13
_atom_site_aniso_U_12
C1 0.037(2) 0.0335(19) 0.034(2) 0.0021(17) -0.0006(17) 0.0186(16)
C2 0.039(2) 0.040(2) 0.028(2) 0.0018(17) -0.0005(17) 0.0235(18)
O7 0.0377(14) 0.0366(14) 0.052(2) -0.0006(14) 0.0011(15) 0.0216(12)
C11 0.0348(19) 0.037(2) 0.038(2) -0.0039(18) 0.0018(17) 0.0170(17)
N12 0.0330(17) 0.0380(18) 0.042(2) 0.0007(16) 0.0000(15) 0.0150(14)
N13 0.0283(15) 0.0384(18) 0.048(2) 0.0023(17) 0.0022(16) 0.0149(14)
C14 0.0352(19) 0.0335(18) 0.038(2) 0.0052(17) 0.0014(17) 0.0161(15)
O15 0.0404(15) 0.0401(16) 0.063(2) 0.0035(15) -0.0010(15) 0.0223(13)
C16 0.035(2) 0.036(2) 0.040(3) -0.0010(18) 0.0014(17) 0.0151(17)
C17 0.045(2) 0.036(2) 0.057(3) 0.006(2) 0.005(2) 0.0206(18)
C18 0.041(2) 0.036(2) 0.075(4) -0.004(2) -0.001(2) 0.0149(19)
N19 0.0367(19) 0.044(2) 0.080(4) 0.000(2) 0.000(2) 0.0166(17)
C20 0.036(2) 0.042(2) 0.094(5) -0.004(3) -0.001(3) 0.017(2)
C21 0.043(2) 0.035(2) 0.073(4) 0.004(2) 0.001(2) 0.0195(19)
S101 0.0446(6) 0.0503(6) 0.0810(10) -0.0009(6) 0.0036(6) 0.0302(5)
O102 0.0455(17) 0.0434(18) 0.088(3) 0.0023(19) 0.008(2) 0.0226(15)
C103 0.044(3) 0.072(4) 0.075(5) -0.007(3) 0.005(3) 0.018(3)
C104 0.050(3) 0.057(3) 0.092(5) -0.006(3) -0.005(3) 0.028(2)

loop_
_atom_type_symbol
_atom_type_scat_dispersion_real
_atom_type_scat_dispersion_imag
_atom_type_scat_Cromer_Mann_a1
_atom_type_scat_Cromer_Mann_b1
_atom_type_scat_Cromer_Mann_a2
_atom_type_scat_Cromer_Mann_b2
_atom_type_scat_Cromer_Mann_a3
_atom_type_scat_Cromer_Mann_b3
_atom_type_scat_Cromer_Mann_a4
_atom_type_scat_Cromer_Mann_b4
_atom_type_scat_Cromer_Mann_c
_atom_type_scat_source
C 0.0181 0.0091 2.3100 20.8439 1.0200 10.2075 1.5886 0.5687 0.8650 51.6512 0.2156 'International Tables Vol C 4.2.6.8 and 6.1.1.4'
H 0.0000 0.0000 0.4930 10.5109 0.3229 26.1257 0.1402 3.1424 0.0408 57.7998 0.0030 'International Tables Vol C 4.2.6.8 and 6.1.1.4'
N 0.0311 0.0180 12.2126 0.0057 3.1322 9.8933 2.0125 28.9975 1.1663 0.5826 -11.5290 'International Tables Vol C 4.2.6.8 and 6.1.1.4'
O 0.0492 0.0322 3.0485 13.2771 2.2868 5.7011 1.5463 0.3239 0.8670 32.9089 0.2508 'International Tables Vol C 4.2.6.8 and 6.1.1.4'
S 0.3331 0.5567 6.9053 1.4679 5.2034 22.2151 1.4379 0.2536 1.5863 56.1720 0.8669 'International Tables Vol C 4.2.6.8 and 6.1.1.4'

loop_
_geom_angle_atom_site_label_1
_geom_angle_site_symmetry_1
_geom_angle_atom_site_label_2
_geom_angle_atom_site_label_3
_geom_angle_site_symmetry_3
_geom_angle
_geom_angle_publ_flag
C2 5_765 C1 C2 . 118.2(4) yes
C2 5_765 C1 C11 . 122.3(4) yes
C2 . C1 C11 . 119.3(4) yes
C1 . C2 C1 2_675 121.8(4) yes
C1 . C2 O7 . 117.5(4) yes
C1 2_675 C2 O7 . 120.7(4) yes
C2 . O7 H7 . 117.2 no
C1 . C11 N12 . 119.9(4) yes
C1 . C11 H11 . 120.4 no
N12 . C11 H11 . 119.8 no
C11 . N12 N13 . 117.1(4) yes
N12 . N13 C14 . 118.5(4) yes
N12 . N13 H13 . 119.4(14) no
C14 . N13 H13 . 120.7(14) no
N13 . C14 O15 . 123.8(4) yes
N13 . C14 C16 . 115.0(4) yes
O15 . C14 C16 . 121.2(4) yes
C14 . C16 C17 . 119.0(4) yes
C14 . C16 C21 . 124.3(4) yes
C17 . C16 C21 . 116.6(4) yes
C16 . C17 C18 . 119.7(5) yes
C16 . C17 H17 . 119.1 no
C18 . C17 H17 . 121.2 no
C17 . C18 N19 . 124.1(4) yes
C17 . C18 H18 . 118.7 no
N19 . C18 H18 . 117.2 no
C18 . N19 C20 . 114.8(4) yes
N19 . C20 C21 . 125.5(5) yes
N19 . C20 H20 . 116.6 no
C21 . C20 H20 . 117.9 no
C16 . C21 C20 . 119.2(4) yes
C16 . C21 H21 . 121.5 no
C20 . C21 H21 . 119.4 no
O102 . S101 C103 . 106.6(3) yes
O102 . S101 C104 . 107.8(3) yes
C103 . S101 C104 . 96.8(4) yes
S101 . C103 H103 . 108.9 no
S101 . C103 H104 . 108.0 no
H103 . C103 H104 . 110.6 no
S101 . C103 H105 . 107.8 no
H103 . C103 H105 . 110.7 no
H104 . C103 H105 . 110.7 no
S101 . C104 H106 . 108.4 no
S101 . C104 H107 . 108.3 no
H106 . C104 H107 . 111.0 no
S101 . C104 H108 . 109.0 no
H106 . C104 H108 . 109.6 no
H107 . C104 H108 . 110.4 no

loop_
_geom_bond_atom_site_label_1
_geom_bond_atom_site_label_2
_geom_bond_site_symmetry_2
_geom_bond_distance
_geom_bond_publ_flag
C1 C2 5_765 1.402(6) yes
C1 C2 . 1.409(6) yes
C1 C11 . 1.434(6) yes
C2 O7 . 1.347(5) yes
O7 H7 . 0.839 no
C11 N12 . 1.292(6) yes
C11 H11 . 0.942 no
N12 N13 . 1.375(5) yes
N13 C14 . 1.351(6) yes
N13 H13 . 0.871(19) no
C14 O15 . 1.231(6) yes
C14 C16 . 1.495(6) yes
C16 C17 . 1.393(6) yes
C16 C21 . 1.381(7) yes
C17 C18 . 1.377(7) yes
C17 H17 . 0.932 no
C18 N19 . 1.340(7) yes
C18 H18 . 0.942 no
N19 C20 . 1.333(7) yes
C20 C21 . 1.371(7) yes
C20 H20 . 0.935 no
C21 H21 . 0.934 no
S101 O102 . 1.512(5) yes
S101 C103 . 1.795(7) yes
S101 C104 . 1.767(8) yes
C103 H103 . 0.963 no
C103 H104 . 0.957 no
C103 H105 . 0.962 no
C104 H106 . 0.971 no
C104 H107 . 0.961 no
C104 H108 . 0.957 no

loop_
_geom_hbond_atom_site_label_D
_geom_hbond_atom_site_label_H
_geom_hbond_atom_site_label_A
_geom_hbond_site_symmetry_A
_geom_hbond_angle_DHA
_geom_hbond_distance_DH
_geom_hbond_distance_HA
_geom_hbond_distance_DA
_geom_hbond_publ_flag
O7 H7 N12 2_675 137 0.84 1.87 2.552(8) yes
C11 H11 O102 . 137 0.94 2.59 3.340(8) yes
N13 H13 O102 . 165(2) 0.871 2.013 2.864(8) yes
C21 H21 O102 . 140 0.93 2.59 3.363(8) yes
C104 H106 O15 4_555 166 0.97 2.55 3.503(8) yes
